data_1543817
loop_
_publ_author_name
'Yeh, Ming-Chang P'
'Shiue, Yuan-Shin'
'Lin, Hsin-Hui'
'Yu, Tzu-Yu'
'Hu, Ting-Chia'
'Hong, Jia-Jyun'

_publ_section_title
;
 Iron(II) Halide Promoted Cyclization of Cyclic 2-Enynamides:
 Stereoselective Synthesis of Halogenated Bicyclic \g-Lactams.
;
_journal_issue 10
_journal_name_full 'Organic letters'
_journal_page_first 2407
_journal_page_last 2410
_journal_paper_doi 10.1021/acs.orglett.6b00916
_journal_volume 18
_journal_year 2016
_chemical_formula_moiety 'C21 H22 Br N O3 S'
_chemical_formula_sum 'C21 H22 Br N O3 S'
_chemical_formula_weight 448.37
_chemical_name_systematic
;
 ?
;
_space_group_IT_number 33
_symmetry_cell_setting orthorhombic
_symmetry_space_group_name_Hall 'P 2c -2n'
_symmetry_space_group_name_H-M 'P n a 21'
_atom_sites_solution_hydrogens geom
_atom_sites_solution_primary direct
_atom_sites_solution_secondary difmap
_audit_creation_method SHELXL-97
_cell_angle_alpha 90.00
_cell_angle_beta 90.00
_cell_angle_gamma 90.00
_cell_formula_units_Z 8
_cell_length_a 23.544(2)
_cell_length_b 6.9600(5)
_cell_length_c 24.234(2)
_cell_measurement_reflns_used 7926
_cell_measurement_temperature 200(2)
_cell_measurement_theta_max 24.69
_cell_measurement_theta_min 2.42
_cell_volume 3971.1(6)
_computing_molecular_graphics 'Ortep-3 for Windows (Farrugia, 1997)'
_computing_publication_material 'WinGX publication routines (Farrugia, 1999)'
_computing_structure_refinement 'SHELXL-97 (Sheldrick, 1997)'
_computing_structure_solution 'SHELXS-86 (Sheldrick, 1986)'
_diffrn_ambient_temperature 200(2)
_diffrn_measured_fraction_theta_full 0.995
_diffrn_measured_fraction_theta_max 0.995
_diffrn_measurement_device_type 'Bruker APEX2'
_diffrn_radiation_monochromator graphite
_diffrn_radiation_source 'fine-focus sealed tube'
_diffrn_radiation_type MoK\a
_diffrn_radiation_wavelength 0.71073
_diffrn_reflns_av_R_equivalents 0.0468
_diffrn_reflns_av_sigmaI/netI 0.0578
_diffrn_reflns_limit_h_max 28
_diffrn_reflns_limit_h_min -25
_diffrn_reflns_limit_k_max 8
_diffrn_reflns_limit_k_min -4
_diffrn_reflns_limit_l_max 27
_diffrn_reflns_limit_l_min -28
_diffrn_reflns_number 25133
_diffrn_reflns_theta_full 25.06
_diffrn_reflns_theta_max 25.06
_diffrn_reflns_theta_min 1.68
_exptl_absorpt_coefficient_mu 2.197
_exptl_absorpt_correction_T_max 0.4970
_exptl_absorpt_correction_T_min 0.2932
_exptl_absorpt_correction_type multi-scan
_exptl_crystal_colour colorless
_exptl_crystal_density_diffrn 1.500
_exptl_crystal_density_method 'not measured'
_exptl_crystal_description prism
_exptl_crystal_F_000 1840
_exptl_crystal_size_max 0.74
_exptl_crystal_size_mid 0.63
_exptl_crystal_size_min 0.37
_refine_diff_density_max 1.038
_refine_diff_density_min -0.478
_refine_diff_density_rms 0.081
_refine_ls_abs_structure_details 'Flack H D (1983), Acta Cryst. A39, 876-881'
_refine_ls_abs_structure_Flack 0.408(11)
_refine_ls_extinction_method none
_refine_ls_goodness_of_fit_ref 0.955
_refine_ls_hydrogen_treatment constr
_refine_ls_matrix_type full
_refine_ls_number_parameters 487
_refine_ls_number_reflns 6695
_refine_ls_number_restraints 1
_refine_ls_restrained_S_all 0.955
_refine_ls_R_factor_all 0.0795
_refine_ls_R_factor_gt 0.0554
_refine_ls_shift/su_max 0.017
_refine_ls_shift/su_mean 0.002
_refine_ls_structure_factor_coef Fsqd
_refine_ls_weighting_details 'calc w=1/[\s^2^(Fo^2^)+(0.0715P)^2^+8.4022P] where P=(Fo^2^+2Fc^2^)/3'
_refine_ls_weighting_scheme calc
_refine_ls_wR_factor_gt 0.1228
_refine_ls_wR_factor_ref 0.1334
_reflns_number_gt 5245
_reflns_number_total 6695
_reflns_threshold_expression >2sigma(I)
_cod_data_source_file ol6b00916_si_003.cif
_cod_data_source_block a17250
_cod_original_cell_volume 3971.2(6)
_cod_database_code 1543817

loop_
_symmetry_equiv_pos_as_xyz
'x, y, z'
'-x, -y, z+1/2'
'x+1/2, -y+1/2, z'
'-x+1/2, y+1/2, z+1/2'

loop_
_atom_site_label
_atom_site_type_symbol
_atom_site_fract_x
_atom_site_fract_y
_atom_site_fract_z
_atom_site_U_iso_or_equiv
_atom_site_adp_type
_atom_site_occupancy
_atom_site_symmetry_multiplicity
_atom_site_calc_flag
_atom_site_refinement_flags
C1 C 0.7636(3) 0.7720(10) 0.3549(3) 0.0263(16) Uani 1 1 d .
C2 C 0.7827(3) 0.6232(10) 0.3232(3) 0.0330(16) Uani 1 1 d .
H2 H 0.8190 0.6281 0.3062 0.040 Uiso 1 1 calc R
C3 C 0.7474(3) 0.4639(10) 0.3163(3) 0.0370(17) Uani 1 1 d .
H3 H 0.7603 0.3574 0.2953 0.044 Uiso 1 1 calc R
C4 C 0.6933(3) 0.4591(10) 0.3400(3) 0.0316(16) Uani 1 1 d .
C5 C 0.6562(3) 0.2845(11) 0.3322(4) 0.044(2) Uani 1 1 d .
H5A H 0.6758 0.1914 0.3086 0.067 Uiso 1 1 calc R
H5B H 0.6204 0.3228 0.3147 0.067 Uiso 1 1 calc R
H5C H 0.6483 0.2260 0.3682 0.067 Uiso 1 1 calc R
C6 C 0.6757(3) 0.6151(10) 0.3709(4) 0.0389(17) Uani 1 1 d .
H6 H 0.6386 0.6142 0.3863 0.047 Uiso 1 1 calc R
C7 C 0.7099(3) 0.7710(9) 0.3800(4) 0.0342(16) Uani 1 1 d .
H7 H 0.6978 0.8749 0.4025 0.041 Uiso 1 1 calc R
C8 C 0.9194(2) 0.8541(9) 0.3977(3) 0.0293(16) Uani 1 1 d .
H8 H 0.9248 0.8255 0.3576 0.035 Uiso 1 1 calc R
C9 C 0.9504(3) 1.0372(10) 0.4129(3) 0.0388(18) Uani 1 1 d .
H9A H 0.9359 1.0849 0.4487 0.047 Uiso 1 1 calc R
H9B H 0.9425 1.1363 0.3846 0.047 Uiso 1 1 calc R
C10 C 1.0148(3) 1.0068(10) 0.4171(3) 0.0388(18) Uani 1 1 d .
H10A H 1.0304 0.9730 0.3804 0.047 Uiso 1 1 calc R
H10B H 1.0333 1.1267 0.4297 0.047 Uiso 1 1 calc R
C11 C 1.0266(3) 0.8456(11) 0.4579(3) 0.0410(18) Uani 1 1 d .
H11A H 1.0681 0.8245 0.4598 0.049 Uiso 1 1 calc R
H11B H 1.0137 0.8866 0.4949 0.049 Uiso 1 1 calc R
C12 C 0.9983(3) 0.6594(10) 0.4437(3) 0.0393(19) Uani 1 1 d .
H12 H 1.0037 0.5677 0.4750 0.047 Uiso 1 1 calc R
C13 C 0.9352(2) 0.6787(10) 0.4322(3) 0.0283(15) Uani 1 1 d .
H13 H 0.9224 0.5612 0.4119 0.034 Uiso 1 1 calc R
C14 C 0.8979(2) 0.7012(9) 0.4847(3) 0.0245(14) Uani 1 1 d .
H14 H 0.9158 0.7992 0.5093 0.029 Uiso 1 1 calc R
C15 C 0.8902(3) 0.5173(10) 0.5170(3) 0.0253(15) Uani 1 1 d .
C16 C 0.9290(3) 0.4742(10) 0.5595(3) 0.0341(17) Uani 1 1 d .
H16 H 0.9572 0.5650 0.5698 0.041 Uiso 1 1 calc R
C17 C 0.9258(3) 0.2956(11) 0.5866(3) 0.040(2) Uani 1 1 d .
H17 H 0.9529 0.2630 0.6141 0.048 Uiso 1 1 calc R
C18 C 0.8835(3) 0.1689(11) 0.5733(3) 0.0408(18) Uani 1 1 d .
H18 H 0.8809 0.0496 0.5921 0.049 Uiso 1 1 calc R
C19 C 0.8441(3) 0.2140(10) 0.5322(3) 0.0373(19) Uani 1 1 d .
H19 H 0.8145 0.1263 0.5234 0.045 Uiso 1 1 calc R
C20 C 0.8484(3) 0.3856(9) 0.5045(3) 0.0307(16) Uani 1 1 d .
H20 H 0.8219 0.4142 0.4761 0.037 Uiso 1 1 calc R
C21 C 0.8438(3) 0.7865(9) 0.4604(3) 0.0263(16) Uani 1 1 d .
C22 C 0.4844(3) 0.2375(9) 0.2193(3) 0.0228(15) Uani 1 1 d .
C23 C 0.4660(3) 0.3942(10) 0.2498(3) 0.0350(17) Uani 1 1 d .
H23 H 0.4291 0.3942 0.2656 0.042 Uiso 1 1 calc R
C24 C 0.5009(3) 0.5477(10) 0.2570(3) 0.0319(16) Uani 1 1 d .
H24 H 0.4875 0.6551 0.2774 0.038 Uiso 1 1 calc R
C25 C 0.5553(3) 0.5522(10) 0.2356(3) 0.0333(17) Uani 1 1 d .
C26 C 0.5940(3) 0.7225(11) 0.2428(3) 0.043(2) Uani 1 1 d .
H26A H 0.6303 0.6972 0.2244 0.064 Uiso 1 1 calc R
H26B H 0.6006 0.7445 0.2823 0.064 Uiso 1 1 calc R
H26C H 0.5763 0.8367 0.2266 0.064 Uiso 1 1 calc R
C27 C 0.5738(3) 0.3906(10) 0.2062(3) 0.0365(16) Uani 1 1 d .
H27 H 0.6116 0.3877 0.1922 0.044 Uiso 1 1 calc R
C28 C 0.5386(3) 0.2360(10) 0.1970(3) 0.0317(16) Uani 1 1 d .
H28 H 0.5512 0.1297 0.1758 0.038 Uiso 1 1 calc R
C29 C 0.3294(2) 0.1767(9) 0.1789(3) 0.0244(14) Uani 1 1 d .
H29 H 0.3251 0.2044 0.2192 0.029 Uiso 1 1 calc R
C30 C 0.2954(3) -0.0016(9) 0.1629(3) 0.0310(16) Uani 1 1 d .
H30A H 0.3031 -0.1054 0.1898 0.037 Uiso 1 1 calc R
H30B H 0.3080 -0.0467 0.1261 0.037 Uiso 1 1 calc R
C31 C 0.2315(3) 0.0396(10) 0.1614(3) 0.0395(18) Uani 1 1 d .
H31A H 0.2183 0.0765 0.1987 0.047 Uiso 1 1 calc R
H31B H 0.2108 -0.0777 0.1501 0.047 Uiso 1 1 calc R
C32 C 0.2191(3) 0.2028(10) 0.1205(3) 0.0360(18) Uani 1 1 d .
H32A H 0.2300 0.1617 0.0828 0.043 Uiso 1 1 calc R
H32B H 0.1778 0.2300 0.1204 0.043 Uiso 1 1 calc R
C33 C 0.2510(3) 0.3836(10) 0.1353(3) 0.0335(17) Uani 1 1 d .
H33 H 0.2456 0.4789 0.1048 0.040 Uiso 1 1 calc R
C34 C 0.3146(2) 0.3561(9) 0.1443(3) 0.0239(14) Uani 1 1 d .
H34 H 0.3295 0.4716 0.1641 0.029 Uiso 1 1 calc R
C35 C 0.3496(2) 0.3295(9) 0.0912(3) 0.0233(14) Uani 1 1 d .
H35 H 0.3298 0.2332 0.0673 0.028 Uiso 1 1 calc R
C36 C 0.3574(3) 0.5122(9) 0.0583(3) 0.0253(14) Uani 1 1 d .
C37 C 0.3208(3) 0.5570(10) 0.0160(3) 0.0343(17) Uani 1 1 d .
H37 H 0.2923 0.4669 0.0059 0.041 Uiso 1 1 calc R
C38 C 0.3242(4) 0.7289(12) -0.0119(4) 0.046(2) Uani 1 1 d .
H38 H 0.2970 0.7599 -0.0395 0.056 Uiso 1 1 calc R
C39 C 0.3669(3) 0.8543(11) 0.0005(3) 0.048(2) Uani 1 1 d .
H39 H 0.3708 0.9697 -0.0201 0.058 Uiso 1 1 calc R
C40 C 0.4048(3) 0.8142(10) 0.0431(4) 0.0392(19) Uani 1 1 d .
H40 H 0.4336 0.9037 0.0526 0.047 Uiso 1 1 calc R
C41 C 0.3999(3) 0.6433(9) 0.0714(3) 0.0292(16) Uani 1 1 d .
H41 H 0.4259 0.6146 0.1002 0.035 Uiso 1 1 calc R
C42 C 0.4039(3) 0.2390(8) 0.1132(3) 0.0218(15) Uani 1 1 d .
N1 N 0.8575(2) 0.8691(8) 0.4108(2) 0.0285(12) Uani 1 1 d .
N2 N 0.39026(19) 0.1535(8) 0.1643(2) 0.0263(12) Uani 1 1 d .
O1 O 0.77989(18) 1.1131(7) 0.39789(19) 0.0392(12) Uani 1 1 d .
O2 O 0.84090(19) 1.0148(7) 0.3199(2) 0.0421(13) Uani 1 1 d .
O3 O 0.79679(19) 0.7836(7) 0.4808(2) 0.0343(12) Uani 1 1 d .
O4 O 0.40663(19) -0.0033(7) 0.2536(2) 0.0402(13) Uani 1 1 d .
O5 O 0.46685(19) -0.0966(7) 0.1746(2) 0.0393(12) Uani 1 1 d .
O6 O 0.45057(19) 0.2382(6) 0.0930(2) 0.0298(11) Uani 1 1 d .
S1 S 0.80953(6) 0.9680(2) 0.36842(7) 0.0315(4) Uani 1 1 d .
S2 S 0.43770(6) 0.0488(2) 0.20495(7) 0.0287(4) Uani 1 1 d .
Br1 Br 1.03412(3) 0.55006(11) 0.37687(3) 0.0512(2) Uani 1 1 d .
Br2 Br 0.21892(3) 0.49484(11) 0.20446(4) 0.0530(2) Uani 1 1 d .

loop_
_atom_site_aniso_label
_atom_site_aniso_U_11
_atom_site_aniso_U_22
_atom_site_aniso_U_33
_atom_site_aniso_U_23
_atom_site_aniso_U_13
_atom_site_aniso_U_12
C1 0.016(3) 0.041(4) 0.022(4) 0.006(3) 0.001(3) 0.007(3)
C2 0.028(3) 0.046(5) 0.025(4) 0.003(3) 0.007(3) -0.001(3)
C3 0.040(4) 0.047(5) 0.024(4) 0.000(3) 0.006(3) 0.011(3)
C4 0.025(4) 0.047(4) 0.022(4) 0.012(3) -0.003(3) -0.002(3)
C5 0.043(5) 0.053(5) 0.038(5) 0.001(4) -0.007(4) -0.006(4)
C6 0.022(3) 0.045(4) 0.050(5) -0.002(4) 0.007(3) 0.003(3)
C7 0.021(3) 0.041(4) 0.041(4) -0.002(4) 0.011(4) 0.006(3)
C8 0.011(3) 0.039(4) 0.038(4) 0.017(3) 0.003(3) 0.001(3)
C9 0.032(4) 0.040(4) 0.045(5) 0.009(3) 0.004(3) 0.000(3)
C10 0.032(4) 0.047(5) 0.038(4) 0.003(3) 0.000(3) -0.015(3)
C11 0.018(3) 0.067(5) 0.038(4) 0.016(4) -0.002(3) -0.010(3)
C12 0.032(4) 0.052(5) 0.034(4) 0.026(3) 0.008(3) 0.008(4)
C13 0.015(3) 0.040(4) 0.030(4) 0.007(3) 0.009(3) 0.000(3)
C14 0.018(3) 0.031(4) 0.024(3) 0.005(3) -0.002(3) -0.005(3)
C15 0.018(3) 0.039(4) 0.020(3) 0.003(3) 0.006(3) -0.003(3)
C16 0.028(4) 0.050(5) 0.024(4) 0.005(3) 0.003(3) -0.008(3)
C17 0.032(4) 0.058(5) 0.031(5) 0.014(4) -0.006(3) -0.007(3)
C18 0.046(4) 0.042(4) 0.035(4) 0.017(3) 0.015(4) -0.003(4)
C19 0.032(4) 0.040(4) 0.040(5) 0.004(3) 0.011(4) -0.013(3)
C20 0.026(3) 0.032(4) 0.034(4) 0.000(3) 0.004(3) -0.006(3)
C21 0.021(4) 0.028(4) 0.030(4) -0.005(3) 0.000(3) -0.004(3)
C22 0.015(3) 0.038(4) 0.016(4) 0.007(3) -0.003(3) 0.007(3)
C23 0.022(3) 0.051(5) 0.032(4) 0.003(3) 0.009(3) 0.003(3)
C24 0.032(4) 0.034(4) 0.030(4) -0.004(3) 0.002(3) 0.001(3)
C25 0.030(4) 0.044(4) 0.026(4) 0.001(3) -0.009(3) 0.002(3)
C26 0.040(5) 0.052(5) 0.036(5) 0.004(4) -0.001(4) -0.009(4)
C27 0.021(3) 0.057(5) 0.031(4) -0.002(4) 0.004(3) -0.002(3)
C28 0.022(4) 0.044(4) 0.029(4) -0.002(3) 0.001(4) 0.006(3)
C29 0.009(3) 0.043(4) 0.021(3) 0.001(3) 0.006(3) 0.002(3)
C30 0.021(3) 0.035(4) 0.037(4) 0.006(3) 0.006(3) -0.003(3)
C31 0.024(4) 0.038(4) 0.056(5) 0.005(4) -0.011(3) -0.008(3)
C32 0.015(3) 0.057(5) 0.036(4) 0.013(3) -0.002(3) -0.002(3)
C33 0.021(3) 0.047(5) 0.032(4) 0.019(3) 0.001(3) 0.006(3)
C34 0.016(3) 0.022(3) 0.034(4) 0.006(3) -0.002(3) -0.001(3)
C35 0.015(3) 0.032(4) 0.023(4) 0.001(3) 0.002(3) -0.001(3)
C36 0.024(3) 0.029(4) 0.023(3) 0.000(3) 0.002(3) 0.002(3)
C37 0.030(4) 0.043(4) 0.031(4) 0.008(3) -0.005(3) -0.005(3)
C38 0.049(5) 0.056(5) 0.035(5) 0.016(4) 0.001(4) 0.009(4)
C39 0.054(5) 0.036(4) 0.054(6) 0.020(4) 0.013(4) 0.005(4)
C40 0.034(4) 0.025(4) 0.059(6) 0.003(4) 0.014(4) -0.008(3)
C41 0.025(4) 0.031(4) 0.031(4) 0.000(3) 0.001(3) -0.004(3)
C42 0.023(4) 0.021(3) 0.021(4) -0.003(3) 0.006(3) 0.001(3)
N1 0.019(3) 0.040(3) 0.027(3) 0.007(3) 0.004(2) 0.004(2)
N2 0.014(2) 0.038(3) 0.027(3) 0.011(2) 0.002(2) 0.001(2)
O1 0.028(2) 0.037(3) 0.052(3) 0.003(2) 0.000(2) 0.006(2)
O2 0.026(3) 0.063(4) 0.037(3) 0.023(2) 0.003(2) 0.001(2)
O3 0.018(3) 0.049(3) 0.036(3) -0.002(2) 0.009(2) 0.001(2)
O4 0.027(3) 0.055(3) 0.039(3) 0.023(2) -0.003(2) -0.005(2)
O5 0.037(3) 0.032(3) 0.049(3) -0.001(2) -0.009(2) 0.006(2)
O6 0.022(3) 0.041(3) 0.026(3) 0.005(2) 0.012(2) 0.0034(19)
S1 0.0203(7) 0.0382(10) 0.0361(10) 0.0113(8) 0.0013(8) 0.0050(7)
S2 0.0181(8) 0.0348(10) 0.0332(9) 0.0105(9) -0.0008(8) 0.0012(6)
Br1 0.0376(4) 0.0570(5) 0.0591(5) 0.0200(5) 0.0212(4) 0.0174(3)
Br2 0.0434(4) 0.0510(4) 0.0647(5) 0.0089(4) 0.0280(4) 0.0158(4)

loop_
_atom_type_symbol
_atom_type_description
_atom_type_scat_dispersion_real
_atom_type_scat_dispersion_imag
_atom_type_scat_source
C C 0.0033 0.0016 'International Tables Vol C Tables 4.2.6.8 and 6.1.1.4'
H H 0.0000 0.0000 'International Tables Vol C Tables 4.2.6.8 and 6.1.1.4'
N N 0.0061 0.0033 'International Tables Vol C Tables 4.2.6.8 and 6.1.1.4'
O O 0.0106 0.0060 'International Tables Vol C Tables 4.2.6.8 and 6.1.1.4'
S S 0.1246 0.1234 'International Tables Vol C Tables 4.2.6.8 and 6.1.1.4'
Br Br -0.2901 2.4595 'International Tables Vol C Tables 4.2.6.8 and 6.1.1.4'

loop_
_geom_angle_atom_site_label_1
_geom_angle_atom_site_label_2
_geom_angle_atom_site_label_3
_geom_angle
C2 C1 C7 122.5(7)
C2 C1 S1 119.1(5)
C7 C1 S1 118.3(5)
C1 C2 C3 118.3(6)
C1 C2 H2 120.9
C3 C2 H2 120.9
C4 C3 C2 120.8(6)
C4 C3 H3 119.6
C2 C3 H3 119.6
C6 C4 C3 118.5(6)
C6 C4 C5 121.8(6)
C3 C4 C5 119.7(7)
C4 C5 H5A 109.5
C4 C5 H5B 109.5
H5A C5 H5B 109.5
C4 C5 H5C 109.5
H5A C5 H5C 109.5
H5B C5 H5C 109.5
C7 C6 C4 122.2(6)
C7 C6 H6 118.9
C4 C6 H6 118.9
C6 C7 C1 117.7(6)
C6 C7 H7 121.2
C1 C7 H7 121.2
N1 C8 C9 111.1(5)
N1 C8 C13 100.3(5)
C9 C8 C13 115.1(6)
N1 C8 H8 110.0
C9 C8 H8 110.0
C13 C8 H8 110.0
C8 C9 C10 112.1(6)
C8 C9 H9A 109.2
C10 C9 H9A 109.2
C8 C9 H9B 109.2
C10 C9 H9B 109.2
H9A C9 H9B 107.9
C11 C10 C9 109.0(6)
C11 C10 H10A 109.9
C9 C10 H10A 109.9
C11 C10 H10B 109.9
C9 C10 H10B 109.9
H10A C10 H10B 108.3
C12 C11 C10 114.1(6)
C12 C11 H11A 108.7
C10 C11 H11A 108.7
C12 C11 H11B 108.7
C10 C11 H11B 108.7
H11A C11 H11B 107.6
C11 C12 C13 113.6(6)
C11 C12 Br1 109.4(5)
C13 C12 Br1 107.5(5)
C11 C12 H12 108.8
C13 C12 H12 108.8
Br1 C12 H12 108.8
C12 C13 C8 114.3(5)
C12 C13 C14 114.3(6)
C8 C13 C14 103.3(5)
C12 C13 H13 108.2
C8 C13 H13 108.2
C14 C13 H13 108.2
C15 C14 C21 115.4(5)
C15 C14 C13 114.0(5)
C21 C14 C13 101.3(5)
C15 C14 H14 108.6
C21 C14 H14 108.6
C13 C14 H14 108.6
C20 C15 C16 118.9(6)
C20 C15 C14 122.3(6)
C16 C15 C14 118.8(6)
C17 C16 C15 119.5(6)
C17 C16 H16 120.2
C15 C16 H16 120.2
C18 C17 C16 119.9(7)
C18 C17 H17 120.0
C16 C17 H17 120.0
C17 C18 C19 120.4(7)
C17 C18 H18 119.8
C19 C18 H18 119.8
C20 C19 C18 119.7(7)
C20 C19 H19 120.1
C18 C19 H19 120.1
C19 C20 C15 121.5(7)
C19 C20 H20 119.3
C15 C20 H20 119.3
O3 C21 N1 125.5(6)
O3 C21 C14 126.8(6)
N1 C21 C14 107.7(5)
C28 C22 C23 120.1(6)
C28 C22 S2 119.8(5)
C23 C22 S2 120.0(5)
C24 C23 C22 119.9(6)
C24 C23 H23 120.1
C22 C23 H23 120.1
C23 C24 C25 121.9(6)
C23 C24 H24 119.0
C25 C24 H24 119.0
C24 C25 C27 117.5(6)
C24 C25 C26 122.3(6)
C27 C25 C26 120.2(7)
C25 C26 H26A 109.5
C25 C26 H26B 109.5
H26A C26 H26B 109.5
C25 C26 H26C 109.5
H26A C26 H26C 109.5
H26B C26 H26C 109.5
C28 C27 C25 121.4(6)
C28 C27 H27 119.3
C25 C27 H27 119.3
C27 C28 C22 119.1(6)
C27 C28 H28 120.4
C22 C28 H28 120.4
N2 C29 C30 110.9(5)
N2 C29 C34 100.1(5)
C30 C29 C34 113.7(5)
N2 C29 H29 110.6
C30 C29 H29 110.6
C34 C29 H29 110.6
C29 C30 C31 111.6(5)
C29 C30 H30A 109.3
C31 C30 H30A 109.3
C29 C30 H30B 109.3
C31 C30 H30B 109.3
H30A C30 H30B 108.0
C30 C31 C32 110.0(6)
C30 C31 H31A 109.7
C32 C31 H31A 109.7
C30 C31 H31B 109.7
C32 C31 H31B 109.7
H31A C31 H31B 108.2
C33 C32 C31 111.6(6)
C33 C32 H32A 109.3
C31 C32 H32A 109.3
C33 C32 H32B 109.3
C31 C32 H32B 109.3
H32A C32 H32B 108.0
C32 C33 C34 114.7(6)
C32 C33 Br2 109.5(4)
C34 C33 Br2 107.5(5)
C32 C33 H33 108.3
C34 C33 H33 108.3
Br2 C33 H33 108.3
C33 C34 C35 114.8(5)
C33 C34 C29 113.6(5)
C35 C34 C29 103.7(5)
C33 C34 H34 108.1
C35 C34 H34 108.1
C29 C34 H34 108.1
C36 C35 C42 115.5(5)
C36 C35 C34 113.9(5)
C42 C35 C34 101.9(5)
C36 C35 H35 108.4
C42 C35 H35 108.4
C34 C35 H35 108.4
C37 C36 C41 118.2(6)
C37 C36 C35 120.4(6)
C41 C36 C35 121.2(6)
C36 C37 C38 121.8(7)
C36 C37 H37 119.1
C38 C37 H37 119.1
C39 C38 C37 119.3(8)
C39 C38 H38 120.3
C37 C38 H38 120.3
C38 C39 C40 120.4(7)
C38 C39 H39 119.8
C40 C39 H39 119.8
C41 C40 C39 119.3(7)
C41 C40 H40 120.4
C39 C40 H40 120.3
C40 C41 C36 120.8(7)
C40 C41 H41 119.6
C36 C41 H41 119.6
O6 C42 N2 124.2(6)
O6 C42 C35 128.9(6)
N2 C42 C35 106.9(5)
C21 N1 C8 112.7(5)
C21 N1 S1 123.4(4)
C8 N1 S1 123.9(4)
C42 N2 C29 112.5(5)
C42 N2 S2 123.6(4)
C29 N2 S2 123.8(4)
O1 S1 O2 120.4(3)
O1 S1 N1 108.4(3)
O2 S1 N1 104.5(3)
O1 S1 C1 109.9(3)
O2 S1 C1 109.9(3)
N1 S1 C1 102.0(3)
O5 S2 O4 119.3(3)
O5 S2 N2 109.3(3)
O4 S2 N2 104.8(3)
O5 S2 C22 109.4(3)
O4 S2 C22 110.3(3)
N2 S2 C22 102.2(3)

loop_
_geom_bond_atom_site_label_1
_geom_bond_atom_site_label_2
_geom_bond_distance
C1 C2 1.366(9)
C1 C7 1.402(9)
C1 S1 1.772(7)
C2 C3 1.395(10)
C2 H2 0.9500
C3 C4 1.398(10)
C3 H3 0.9500
C4 C6 1.382(10)
C4 C5 1.508(10)
C5 H5A 0.9800
C5 H5B 0.9800
C5 H5C 0.9800
C6 C7 1.370(9)
C6 H6 0.9500
C7 H7 0.9500
C8 N1 1.495(7)
C8 C9 1.513(10)
C8 C13 1.525(9)
C8 H8 1.0000
C9 C10 1.533(10)
C9 H9A 0.9900
C9 H9B 0.9900
C10 C11 1.521(10)
C10 H10A 0.9900
C10 H10B 0.9900
C11 C12 1.497(11)
C11 H11A 0.9900
C11 H11B 0.9900
C12 C13 1.517(9)
C12 Br1 1.978(7)
C12 H12 1.0000
C13 C14 1.554(9)
C13 H13 1.0000
C14 C15 1.512(9)
C14 C21 1.524(9)
C14 H14 1.0000
C15 C20 1.379(9)
C15 C16 1.410(9)
C16 C17 1.408(10)
C16 H16 0.9500
C17 C18 1.368(10)
C17 H17 0.9500
C18 C19 1.395(10)
C18 H18 0.9500
C19 C20 1.374(10)
C19 H19 0.9500
C20 H20 0.9500
C21 O3 1.212(8)
C21 N1 1.371(9)
C22 C28 1.384(9)
C22 C23 1.387(9)
C22 S2 1.748(7)
C23 C24 1.359(9)
C23 H23 0.9500
C24 C25 1.383(10)
C24 H24 0.9500
C25 C27 1.401(10)
C25 C26 1.506(10)
C26 H26A 0.9800
C26 H26B 0.9800
C26 H26C 0.9800
C27 C28 1.377(9)
C27 H27 0.9500
C28 H28 0.9500
C29 N2 1.485(7)
C29 C30 1.526(9)
C29 C34 1.543(9)
C29 H29 1.0000
C30 C31 1.531(9)
C30 H30A 0.9900
C30 H30B 0.9900
C31 C32 1.536(10)
C31 H31A 0.9900
C31 H31B 0.9900
C32 C33 1.509(10)
C32 H32A 0.9900
C32 H32B 0.9900
C33 C34 1.526(8)
C33 Br2 1.995(7)
C33 H33 1.0000
C34 C35 1.538(9)
C34 H34 1.0000
C35 C36 1.512(8)
C35 C42 1.522(9)
C35 H35 1.0000
C36 C37 1.374(9)
C36 C41 1.391(9)
C37 C38 1.377(10)
C37 H37 0.9500
C38 C39 1.365(11)
C38 H38 0.9500
C39 C40 1.392(11)
C39 H39 0.9500
C40 C41 1.378(10)
C40 H40 0.9500
C41 H41 0.9500
C42 O6 1.202(8)
C42 N2 1.411(8)
N1 S1 1.674(5)
N2 S2 1.658(5)
O1 S1 1.420(5)
O2 S1 1.425(5)
O4 S2 1.434(5)
O5 S2 1.426(5)
